data_4318570
loop_
_publ_author_name
'Graeme A. Horley'
'Mary F. Mahon'
'Kieran C. Molloy'
'Peter W. Haycock'
'Christopher P. Myers'

_publ_section_title
;
 Synthesis and Characterization of Novel Homoleptic N,N-Dialkylcarbamato
 Complexes of Antimony: Precursors for the Deposition of Antimony Oxides
;
_journal_name_full 'Inorganic Chemistry'
_journal_page_first 5052
_journal_page_last 5058
_journal_paper_doi 10.1021/ic0202716
_journal_volume 41
_journal_year 2002
_chemical_formula_sum 'C20 H40 N4 O8 Sn'
_chemical_formula_weight 583.25
_space_group_IT_number 15
_symmetry_cell_setting monoclinic
_symmetry_space_group_name_Hall '-C 2yc'
_symmetry_space_group_name_H-M 'C 1 2/c 1'
_atom_sites_solution_hydrogens geom
_atom_sites_solution_primary direct
_atom_sites_solution_secondary difmap
_audit_creation_method SHELXL-97
_cell_angle_alpha 90.00
_cell_angle_beta 108.1960(7)
_cell_angle_gamma 90.00
_cell_formula_units_Z 4
_cell_length_a 13.9654(2)
_cell_length_b 12.0817(2)
_cell_length_c 16.6752(2)
_cell_measurement_reflns_used 25
_cell_measurement_temperature 150(2)
_cell_measurement_theta_max 18
_cell_measurement_theta_min 12
_cell_volume 2672.84(7)
_computing_cell_refinement 'Nonius CAD4 software'
_computing_data_collection 'Nonius CAD4 software'
_computing_data_reduction 'XCAD (P.McArdle, 2000)'
_computing_molecular_graphics 'ORTEX (P.McArdle, 1995)'
_computing_publication_material 'SHELXL-97/2 (Sheldrick,1997)'
_computing_structure_refinement 'SHELXL-97 (Sheldrick, 1997)'
_computing_structure_solution 'SHELXS-97 (Sheldrick, 1990)'
_diffrn_ambient_temperature 150(2)
_diffrn_measured_fraction_theta_full 0.997
_diffrn_measured_fraction_theta_max 0.997
_diffrn_measurement_device_type '4-circle diffractometer'
_diffrn_measurement_method 'scintillation counter'
_diffrn_radiation_monochromator graphite
_diffrn_radiation_source 'fine-focus sealed tube'
_diffrn_radiation_type MoK\a
_diffrn_radiation_wavelength 0.71069
_diffrn_reflns_av_R_equivalents 0.0512
_diffrn_reflns_av_sigmaI/netI 0.0376
_diffrn_reflns_limit_h_max 16
_diffrn_reflns_limit_h_min -19
_diffrn_reflns_limit_k_max 16
_diffrn_reflns_limit_k_min -16
_diffrn_reflns_limit_l_max 23
_diffrn_reflns_limit_l_min -23
_diffrn_reflns_number 26073
_diffrn_reflns_theta_full 30.03
_diffrn_reflns_theta_max 30.03
_diffrn_reflns_theta_min 3.78
_exptl_absorpt_coefficient_mu 1.003
_exptl_absorpt_correction_T_max 0.82
_exptl_absorpt_correction_T_min 0.78
_exptl_absorpt_correction_type multi-scan
_exptl_crystal_colour Colourless
_exptl_crystal_density_diffrn 1.449
_exptl_crystal_density_method 'not measured'
_exptl_crystal_description Block
_exptl_crystal_F_000 1208
_exptl_crystal_size_max 0.25
_exptl_crystal_size_mid 0.25
_exptl_crystal_size_min 0.20
_refine_diff_density_max 0.985
_refine_diff_density_min -1.018
_refine_diff_density_rms 0.083
_refine_ls_extinction_coef 0.0017(2)
_refine_ls_extinction_expression Fc^*^=kFc[1+0.001xFc^2^\l^3^/sin(2\q)]^-1/4^
_refine_ls_extinction_method SHELXL
_refine_ls_goodness_of_fit_ref 1.021
_refine_ls_hydrogen_treatment constr
_refine_ls_matrix_type full
_refine_ls_number_parameters 151
_refine_ls_number_reflns 3885
_refine_ls_number_restraints 0
_refine_ls_restrained_S_all 1.021
_refine_ls_R_factor_all 0.0317
_refine_ls_R_factor_gt 0.0257
_refine_ls_shift/su_max 0.001
_refine_ls_shift/su_mean 0.000
_refine_ls_structure_factor_coef Fsqd
_refine_ls_weighting_details 'calc w=1/[\s^2^(Fo^2^)+(0.0363P)^2^+0.9303P] where P=(Fo^2^+2Fc^2^)/3'
_refine_ls_weighting_scheme calc
_refine_ls_wR_factor_gt 0.0613
_refine_ls_wR_factor_ref 0.0639
_reflns_number_gt 3508
_reflns_number_total 3885
_reflns_threshold_expression >2sigma(I)
_cod_data_source_file ic0202716_4.cif
_cod_data_source_block k01kcm37
_cod_depositor_comments
;
The following automatic conversions were performed:

'_symmetry_cell_setting' value 'Monoclinic' changed to 'monoclinic'
according to the built-in table from CIF Core dictionary named
'cif_core.dic' version 2.4.1 from
2010-06-29.

'_exptl_absorpt_correction_type' value 'Multi-Scan'
changed to 'multi-scan' according to the built-in table from CIF Core
dictionary named 'cif_core.dic' version 2.4.1 from 2010-06-29.

Automatic conversion script
Id: cif_fix_values 1646 2011-03-28 12:23:43Z adriana 

The following automatic conversions were performed:

data name '_atom_site_symetry_multiplicity' was replaced with
'_atom_site_symmetry_multiplicity' as specified in the replacement
file 'data/replacement-values/replacement_tags.lst'.

Automatic conversion script
Id: cif_correct_tags 9268 2022-04-12 08:56:07Z antanas 
;
_cod_database_code 4318570

loop_
_symmetry_equiv_pos_as_xyz
'x, y, z'
'-x, y, -z+1/2'
'x+1/2, y+1/2, z'
'-x+1/2, y+1/2, -z+1/2'
'-x, -y, -z'
'x, -y, z-1/2'
'-x+1/2, -y+1/2, -z'
'x+1/2, -y+1/2, z-1/2'

loop_
_atom_site_label
_atom_site_type_symbol
_atom_site_fract_x
_atom_site_fract_y
_atom_site_fract_z
_atom_site_U_iso_or_equiv
_atom_site_adp_type
_atom_site_occupancy
_atom_site_symmetry_multiplicity
_atom_site_calc_flag
_atom_site_refinement_flags
_atom_site_disorder_assembly
_atom_site_disorder_group
Sn1 Sn 0.0000 0.616591(11) 0.2500 0.01362(7) Uani 1 2 d S . .
O1 O 0.02644(9) 0.59372(10) 0.38343(7) 0.0203(2) Uani 1 1 d . . .
O2 O 0.03143(9) 0.76146(9) 0.33504(7) 0.0187(2) Uani 1 1 d . . .
O3 O 0.15687(9) 0.64097(9) 0.26034(7) 0.0183(2) Uani 1 1 d . . .
O4 O 0.09987(8) 0.47270(9) 0.26344(7) 0.0193(2) Uani 1 1 d . . .
N1 N 0.06052(12) 0.73916(12) 0.47660(9) 0.0235(3) Uani 1 1 d . . .
N2 N 0.26459(11) 0.49405(12) 0.27161(9) 0.0216(3) Uani 1 1 d . . .
C1 C 0.03935(12) 0.69851(14) 0.39834(10) 0.0185(3) Uani 1 1 d . . .
C2 C 0.08171(15) 0.85750(15) 0.49184(11) 0.0274(4) Uani 1 1 d . . .
H2A H 0.0563 0.8822 0.5381 0.033 Uiso 1 1 calc R . .
H2B H 0.0451 0.8994 0.4404 0.033 Uiso 1 1 calc R . .
C3 C 0.19328(19) 0.88355(17) 0.51509(16) 0.0421(6) Uani 1 1 d . . .
H3A H 0.2036 0.9633 0.5245 0.063 Uiso 1 1 calc R . .
H3B H 0.2185 0.8606 0.4690 0.063 Uiso 1 1 calc R . .
H3C H 0.2298 0.8436 0.5667 0.063 Uiso 1 1 calc R . .
C4 C 0.06193(17) 0.66780(16) 0.54822(11) 0.0334(4) Uani 1 1 d . . .
H4A H 0.1178 0.6909 0.5984 0.040 Uiso 1 1 calc R . .
H4B H 0.0746 0.5904 0.5348 0.040 Uiso 1 1 calc R . .
C5 C -0.0360(2) 0.6731(2) 0.56852(16) 0.0534(7) Uani 1 1 d . . .
H5A H -0.0319 0.6247 0.6167 0.080 Uiso 1 1 calc R . .
H5B H -0.0914 0.6485 0.5194 0.080 Uiso 1 1 calc R . .
H5C H -0.0484 0.7494 0.5826 0.080 Uiso 1 1 calc R . .
C6 C 0.17407(12) 0.53519(13) 0.26506(10) 0.0176(3) Uani 1 1 d . . .
C7 C 0.34782(13) 0.56538(16) 0.26896(12) 0.0274(4) Uani 1 1 d . . .
H7A H 0.4103 0.5406 0.3123 0.033 Uiso 1 1 calc R . .
H7B H 0.3338 0.6421 0.2828 0.033 Uiso 1 1 calc R . .
C8 C 0.36405(18) 0.5640(2) 0.18290(15) 0.0469(6) Uani 1 1 d . . .
H8A H 0.4205 0.6128 0.1839 0.070 Uiso 1 1 calc R . .
H8B H 0.3028 0.5900 0.1399 0.070 Uiso 1 1 calc R . .
H8C H 0.3793 0.4884 0.1694 0.070 Uiso 1 1 calc R . .
C9 C 0.28169(15) 0.37410(13) 0.27950(12) 0.0254(4) Uani 1 1 d . . .
H9A H 0.3404 0.3551 0.2609 0.030 Uiso 1 1 calc R . .
H9B H 0.2220 0.3354 0.2418 0.030 Uiso 1 1 calc R . .
C10 C 0.30071(15) 0.33379(17) 0.36913(12) 0.0326(4) Uani 1 1 d . . .
H10A H 0.3113 0.2535 0.3713 0.049 Uiso 1 1 calc R . .
H10B H 0.2424 0.3514 0.3876 0.049 Uiso 1 1 calc R . .
H10C H 0.3608 0.3704 0.4065 0.049 Uiso 1 1 calc R . .

loop_
_atom_site_aniso_label
_atom_site_aniso_U_11
_atom_site_aniso_U_22
_atom_site_aniso_U_33
_atom_site_aniso_U_23
_atom_site_aniso_U_13
_atom_site_aniso_U_12
Sn1 0.01374(9) 0.01211(9) 0.01474(9) 0.000 0.00403(6) 0.000
O1 0.0244(6) 0.0187(5) 0.0170(6) -0.0003(4) 0.0055(5) 0.0008(5)
O2 0.0214(6) 0.0189(5) 0.0158(5) -0.0019(4) 0.0055(4) -0.0009(4)
O3 0.0164(5) 0.0162(5) 0.0229(6) 0.0007(4) 0.0069(5) 0.0011(4)
O4 0.0171(5) 0.0154(5) 0.0256(6) 0.0010(4) 0.0068(5) 0.0013(4)
N1 0.0304(8) 0.0218(7) 0.0162(6) -0.0020(5) 0.0044(6) 0.0035(6)
N2 0.0182(7) 0.0183(6) 0.0290(7) -0.0010(6) 0.0085(6) 0.0040(5)
C1 0.0147(7) 0.0223(8) 0.0178(7) -0.0018(6) 0.0040(6) 0.0015(6)
C2 0.0363(10) 0.0234(8) 0.0200(8) -0.0064(7) 0.0051(7) 0.0041(8)
C3 0.0396(12) 0.0326(11) 0.0455(13) -0.0132(9) 0.0011(10) -0.0045(9)
C4 0.0537(13) 0.0265(10) 0.0167(8) 0.0030(7) 0.0060(8) 0.0112(9)
C5 0.088(2) 0.0410(13) 0.0491(14) 0.0200(11) 0.0471(14) 0.0218(13)
C6 0.0190(7) 0.0187(7) 0.0145(7) -0.0004(6) 0.0044(6) 0.0018(6)
C7 0.0175(8) 0.0291(10) 0.0366(10) 0.0010(8) 0.0099(7) 0.0019(7)
C8 0.0367(12) 0.0652(16) 0.0467(13) 0.0153(12) 0.0244(11) 0.0082(11)
C9 0.0237(9) 0.0203(8) 0.0309(10) -0.0004(6) 0.0068(8) 0.0077(6)
C10 0.0355(10) 0.0283(10) 0.0339(10) 0.0029(8) 0.0107(8) 0.0090(8)

loop_
_atom_type_symbol
_atom_type_description
_atom_type_scat_dispersion_real
_atom_type_scat_dispersion_imag
_atom_type_scat_source
C C 0.0033 0.0016 'International Tables Vol C Tables 4.2.6.8 and 6.1.1.4'
H H 0.0000 0.0000 'International Tables Vol C Tables 4.2.6.8 and 6.1.1.4'
N N 0.0061 0.0033 'International Tables Vol C Tables 4.2.6.8 and 6.1.1.4'
O O 0.0106 0.0060 'International Tables Vol C Tables 4.2.6.8 and 6.1.1.4'
Sn Sn -0.6537 1.4246 'International Tables Vol C Tables 4.2.6.8 and 6.1.1.4'

loop_
_geom_angle_atom_site_label_1
_geom_angle_atom_site_label_2
_geom_angle_atom_site_label_3
_geom_angle
_geom_angle_site_symmetry_1
_geom_angle_site_symmetry_3
_geom_angle_publ_flag
O1 Sn1 O1 165.28(6) . 2 ?
O1 Sn1 O3 86.71(5) . 2 ?
O1 Sn1 O3 95.30(5) 2 2 ?
O1 Sn1 O3 95.30(5) . . ?
O1 Sn1 O3 86.71(5) 2 . ?
O3 Sn1 O3 164.35(6) 2 . ?
O1 Sn1 O4 84.41(4) . 2 ?
O1 Sn1 O4 83.95(4) 2 2 ?
O3 Sn1 O4 60.30(4) 2 2 ?
O3 Sn1 O4 135.32(4) . 2 ?
O1 Sn1 O4 83.95(4) . . ?
O1 Sn1 O4 84.41(4) 2 . ?
O3 Sn1 O4 135.32(4) 2 . ?
O3 Sn1 O4 60.30(4) . . ?
O4 Sn1 O4 75.32(6) 2 . ?
O1 Sn1 O2 60.22(4) . . ?
O1 Sn1 O2 134.40(4) 2 . ?
O3 Sn1 O2 86.36(4) 2 . ?
O3 Sn1 O2 81.24(4) . . ?
O4 Sn1 O2 133.27(4) 2 . ?
O4 Sn1 O2 124.70(4) . . ?
O1 Sn1 O2 134.40(4) . 2 ?
O1 Sn1 O2 60.22(4) 2 2 ?
O3 Sn1 O2 81.24(4) 2 2 ?
O3 Sn1 O2 86.36(4) . 2 ?
O4 Sn1 O2 124.70(4) 2 2 ?
O4 Sn1 O2 133.27(4) . 2 ?
O2 Sn1 O2 75.17(6) . 2 ?
O1 Sn1 C1 30.28(5) . . ?
O1 Sn1 C1 164.28(5) 2 . ?
O3 Sn1 C1 86.03(5) 2 . ?
O3 Sn1 C1 87.93(5) . . ?
O4 Sn1 C1 110.03(5) 2 . ?
O4 Sn1 C1 105.64(5) . . ?
O2 Sn1 C1 29.94(5) . . ?
O2 Sn1 C1 104.70(5) 2 . ?
O1 Sn1 C1 164.28(5) . 2 ?
O1 Sn1 C1 30.28(5) 2 2 ?
O3 Sn1 C1 87.93(5) 2 2 ?
O3 Sn1 C1 86.03(5) . 2 ?
O4 Sn1 C1 105.64(5) 2 2 ?
O4 Sn1 C1 110.03(5) . 2 ?
O2 Sn1 C1 104.70(5) . 2 ?
O2 Sn1 C1 29.94(5) 2 2 ?
C1 Sn1 C1 134.51(8) . 2 ?
O1 Sn1 C6 84.46(5) . 2 ?
O1 Sn1 C6 89.89(5) 2 2 ?
O3 Sn1 C6 30.44(5) 2 2 ?
O3 Sn1 C6 165.18(5) . 2 ?
O4 Sn1 C6 29.87(5) 2 2 ?
O4 Sn1 C6 105.02(5) . 2 ?
O2 Sn1 C6 111.07(5) . 2 ?
O2 Sn1 C6 104.42(5) 2 2 ?
C1 Sn1 C6 98.86(5) . 2 ?
C1 Sn1 C6 98.22(5) 2 2 ?
O1 Sn1 C6 89.89(5) . . ?
O1 Sn1 C6 84.46(5) 2 . ?
O3 Sn1 C6 165.18(5) 2 . ?
O3 Sn1 C6 30.44(5) . . ?
O4 Sn1 C6 105.02(5) 2 . ?
O4 Sn1 C6 29.87(5) . . ?
O2 Sn1 C6 104.42(5) . . ?
O2 Sn1 C6 111.07(5) 2 . ?
C1 Sn1 C6 98.22(5) . . ?
C1 Sn1 C6 98.86(5) 2 . ?
C6 Sn1 C6 134.83(7) 2 . ?
C1 O1 Sn1 92.39(9) . . ?
C1 O2 Sn1 90.42(9) . . ?
C6 O3 Sn1 91.97(9) . . ?
C6 O4 Sn1 91.12(9) . . ?
C1 N1 C2 119.87(14) . . ?
C1 N1 C4 121.37(15) . . ?
C2 N1 C4 118.75(14) . . ?
C6 N2 C7 121.49(14) . . ?
C6 N2 C9 119.99(15) . . ?
C7 N2 C9 118.50(14) . . ?
O2 C1 O1 116.97(14) . . ?
O2 C1 N1 121.54(15) . . ?
O1 C1 N1 121.49(15) . . ?
O2 C1 Sn1 59.64(8) . . ?
O1 C1 Sn1 57.32(8) . . ?
N1 C1 Sn1 178.76(13) . . ?
N1 C2 C3 112.48(16) . . ?
N1 C4 C5 112.01(17) . . ?
O4 C6 O3 116.59(14) . . ?
O4 C6 N2 121.69(14) . . ?
O3 C6 N2 121.71(15) . . ?
O4 C6 Sn1 59.02(8) . . ?
O3 C6 Sn1 57.59(8) . . ?
N2 C6 Sn1 178.89(12) . . ?
N2 C7 C8 112.16(17) . . ?
N2 C9 C10 112.30(15) . . ?

loop_
_geom_bond_atom_site_label_1
_geom_bond_atom_site_label_2
_geom_bond_distance
_geom_bond_site_symmetry_2
_geom_bond_publ_flag
Sn1 O1 2.1563(12) . ?
Sn1 O1 2.1563(12) 2 ?
Sn1 O3 2.1633(12) 2 ?
Sn1 O3 2.1633(12) . ?
Sn1 O4 2.1960(11) 2 ?
Sn1 O4 2.1960(11) . ?
Sn1 O2 2.2086(11) . ?
Sn1 O2 2.2086(11) 2 ?
Sn1 C1 2.5595(16) . ?
Sn1 C1 2.5595(16) 2 ?
Sn1 C6 2.5610(16) 2 ?
Sn1 C6 2.5610(16) . ?
O1 C1 1.292(2) . ?
O2 C1 1.277(2) . ?
O3 C6 1.2982(18) . ?
O4 C6 1.276(2) . ?
N1 C1 1.338(2) . ?
N1 C2 1.466(2) . ?
N1 C4 1.468(2) . ?
N2 C6 1.331(2) . ?
N2 C7 1.459(2) . ?
N2 C9 1.468(2) . ?
C2 C3 1.517(3) . ?
C4 C5 1.509(3) . ?
C7 C8 1.521(3) . ?
C9 C10 1.514(3) . ?
